data_2202906
loop_
_publ_author_name
'Zhong, Hui-Ping'
'Long, La-Sheng'
'Huang, Rong-Bin'
'Zheng, Lan-Sun'
'Ng, Seik Weng'

_publ_section_title
;
 1,3-Di-2-pyridylthiourea monohydrate
;
_journal_issue 11
_journal_name_full 'Acta Crystallographica Section E'
_journal_page_first o1596
_journal_page_last o1598
_journal_paper_doi 10.1107/S1600536803021597
_journal_volume 59
_journal_year 2003
_chemical_formula_iupac 'C11 H10 N4 S, H2 O'
_chemical_formula_moiety 'C11 H10 N4 S, H2 O'
_chemical_formula_sum 'C11 H12 N4 O S'
_chemical_formula_weight 248.31
_chemical_name_systematic
;
1,3-Di-2-pyridylthiourea monohydrate
;
_space_group_IT_number 19
_symmetry_cell_setting orthorhombic
_symmetry_space_group_name_Hall 'P 2ac 2ab'
_symmetry_space_group_name_H-M 'P 21 21 21'
_atom_sites_solution_hydrogens geom
_atom_sites_solution_primary direct
_atom_sites_solution_secondary difmap
_audit_creation_method SHELXL-97
_cell_angle_alpha 90
_cell_angle_beta 90
_cell_angle_gamma 90
_cell_formula_units_Z 4
_cell_length_a 6.19210(10)
_cell_length_b 11.9609(3)
_cell_length_c 16.5666(3)
_cell_measurement_reflns_used 1662
_cell_measurement_temperature 298(2)
_cell_measurement_theta_max 23.3
_cell_measurement_theta_min 2.4
_cell_volume 1226.97(4)
_computing_cell_refinement SMART
_computing_data_collection 'SMART (Bruker, 2001)'
_computing_data_reduction 'SAINT (Bruker, 2001)'
_computing_molecular_graphics 'ORTEPII (Johnson, 1976)'
_computing_publication_material SHELXL97
_computing_structure_refinement 'SHELXL97 (Sheldrick, 1997)'
_computing_structure_solution 'SHELXS97 (Sheldrick, 1997)'
_diffrn_ambient_temperature 298(2)
_diffrn_measured_fraction_theta_full 0.98
_diffrn_measured_fraction_theta_max 0.98
_diffrn_measurement_device_type 'Bruker APEX area-detector'
_diffrn_measurement_method '\f and \w'
_diffrn_radiation_monochromator graphite
_diffrn_radiation_source 'fine-focus sealed tube'
_diffrn_radiation_type MoK\a
_diffrn_radiation_wavelength 0.71073
_diffrn_reflns_av_R_equivalents 0.021
_diffrn_reflns_av_sigmaI/netI 0.032
_diffrn_reflns_limit_h_max 7
_diffrn_reflns_limit_h_min -7
_diffrn_reflns_limit_k_max 9
_diffrn_reflns_limit_k_min -15
_diffrn_reflns_limit_l_max 21
_diffrn_reflns_limit_l_min -21
_diffrn_reflns_number 7255
_diffrn_reflns_theta_full 27.5
_diffrn_reflns_theta_max 27.5
_diffrn_reflns_theta_min 2.1
_diffrn_standards_decay_% 0
_diffrn_standards_number 0
_exptl_absorpt_coefficient_mu 0.253
_exptl_absorpt_correction_type none
_exptl_crystal_colour Colorless
_exptl_crystal_density_diffrn 1.344
_exptl_crystal_density_method 'not measured'
_exptl_crystal_description Block
_exptl_crystal_F_000 520
_exptl_crystal_size_max 0.37
_exptl_crystal_size_mid 0.24
_exptl_crystal_size_min 0.22
_refine_diff_density_max 0.30
_refine_diff_density_min -0.17
_refine_ls_abs_structure_details 'Flack (1983), 1119 Friedel pairs'
_refine_ls_abs_structure_Flack 0.06(8)
_refine_ls_extinction_method none
_refine_ls_goodness_of_fit_ref 0.95
_refine_ls_hydrogen_treatment mixed
_refine_ls_matrix_type full
_refine_ls_number_parameters 170
_refine_ls_number_reflns 2724
_refine_ls_number_restraints 4
_refine_ls_restrained_S_all 0.95
_refine_ls_R_factor_all 0.049
_refine_ls_R_factor_gt 0.041
_refine_ls_shift/su_max 0.001
_refine_ls_shift/su_mean 0.001
_refine_ls_structure_factor_coef Fsqd
_refine_ls_weighting_details 'calc w = 1/[\s^2^(Fo^2^)+(0.0493P)^2^] where P = (Fo^2^+2Fc^2^)/3'
_refine_ls_weighting_scheme calc
_refine_ls_wR_factor_gt 0.085
_refine_ls_wR_factor_ref 0.089
_reflns_number_gt 2320
_reflns_number_total 2724
_reflns_threshold_expression I>2\s(I)
_cod_data_source_file su6048.cif
_cod_data_source_block I
_cod_depositor_comments
;
The following automatic conversions were performed:
'_symmetry_cell_setting' value 'Orthorhombic' changed to 'orthorhombic'
according to '/home/saulius/struct/CIF-dictionaries/cif_core.dic'
dictionary named 'cif_core.dic' version 2.4.1 from 2010-06-29.

Automatic conversion script
Id: cif_fix_enum 1527 2010-12-29 10:47:43Z saulius 

The following automatic conversions were performed:

'_symmetry_cell_setting' value 'Orthorhombic' changed to
'orthorhombic' according to
/home/saulius/struct/CIF-dictionaries/cif_core.dic dictionary named
'cif_core.dic' version 2.4.1 from
2010-06-29.

'_exptl_absorpt_correction_type' value 'None' changed to
'none' according to
/home/saulius/struct/CIF-dictionaries/cif_core.dic dictionary named
'cif_core.dic' version 2.4.1 from 2010-06-29.

Automatic conversion script
Id: cif_fix_values 1715 2011-07-08 13:25:40Z adriana 
;
_cod_database_code 2202906
_cod_database_fobs_code 2202906

loop_
_symmetry_equiv_pos_as_xyz
'x, y, z'
'-x+1/2, -y, z+1/2'
'-x, y+1/2, -z+1/2'
'x+1/2, -y+1/2, -z'

loop_
_atom_site_label
_atom_site_fract_x
_atom_site_fract_y
_atom_site_fract_z
_atom_site_U_iso_or_equiv
_atom_site_adp_type
_atom_site_calc_flag
_atom_site_refinement_flags
_atom_site_occupancy
_atom_site_disorder_assembly
_atom_site_disorder_group
_atom_site_type_symbol
S1 0.31470(10) 1.05268(5) 0.56244(3) 0.0592(2) Uani d . 1 . . S
O1w 0.1361(3) 0.6749(2) 0.85820(10) 0.0687(5) Uani d D 1 . . O
N1 -0.0470(3) 0.77890(10) 0.70770(10) 0.0551(4) Uani d . 1 . . N
N2 0.2136(3) 0.90770(10) 0.68310(10) 0.0492(4) Uani d D 1 . . N
N3 0.4648(3) 0.8991(2) 0.81260(10) 0.0559(5) Uani d . 1 . . N
N4 0.5214(3) 1.01370(10) 0.69850(10) 0.0477(4) Uani d D 1 . . N
C1 0.0265(3) 0.8544(2) 0.65400(10) 0.0455(5) Uani d . 1 . . C
C2 -0.0750(4) 0.8731(2) 0.58040(10) 0.0564(6) Uani d . 1 . . C
C3 -0.2585(4) 0.8112(2) 0.56250(10) 0.0657(6) Uani d . 1 . . C
C4 -0.3352(4) 0.7338(2) 0.6164(2) 0.0674(6) Uani d . 1 . . C
C5 -0.2252(4) 0.7217(2) 0.6881(2) 0.0665(6) Uani d . 1 . . C
C6 0.5345(5) 0.8615(2) 0.88520(10) 0.0658(6) Uani d . 1 . . C
C7 0.7216(4) 0.8965(2) 0.92110(10) 0.0685(7) Uani d . 1 . . C
C8 0.8457(4) 0.9754(2) 0.88120(10) 0.0680(6) Uani d . 1 . . C
C9 0.7808(4) 1.0150(2) 0.80690(10) 0.0569(5) Uani d . 1 . . C
C10 0.5884(3) 0.9739(2) 0.77480(10) 0.0473(5) Uani d . 1 . . C
C11 0.3453(3) 0.9860(2) 0.65150(10) 0.0457(5) Uani d . 1 . . C
H1w1 0.077(4) 0.713(2) 0.8210(10) 0.090(10) Uiso d D 1 . . H
H1w2 0.040(3) 0.649(2) 0.8890(10) 0.090(10) Uiso d D 1 . . H
H2n 0.255(3) 0.885(2) 0.7290(10) 0.060(10) Uiso d D 1 . . H
H4n 0.600(3) 1.0640(10) 0.6780(10) 0.050(10) Uiso d D 1 . . H
H2 -0.0215 0.9256 0.5441 0.068 Uiso calc R 1 . . H
H3 -0.3297 0.8223 0.5137 0.079 Uiso calc R 1 . . H
H4 -0.4569 0.6911 0.6050 0.081 Uiso calc R 1 . . H
H5 -0.2781 0.6703 0.7253 0.080 Uiso calc R 1 . . H
H6 0.4505 0.8089 0.9121 0.079 Uiso calc R 1 . . H
H7 0.7642 0.8682 0.9709 0.082 Uiso calc R 1 . . H
H8 0.9727 1.0016 0.9044 0.082 Uiso calc R 1 . . H
H9 0.8628 1.0675 0.7791 0.068 Uiso calc R 1 . . H

loop_
_atom_site_aniso_label
_atom_site_aniso_U_11
_atom_site_aniso_U_22
_atom_site_aniso_U_33
_atom_site_aniso_U_12
_atom_site_aniso_U_13
_atom_site_aniso_U_23
S1 0.0517(3) 0.0755(4) 0.0505(3) -0.0052(3) 0.0030(3) 0.0117(3)
O1w 0.0550(10) 0.0760(10) 0.0750(10) 0.0030(10) 0.0030(10) 0.0100(10)
N1 0.0450(10) 0.0520(10) 0.0690(10) -0.0020(10) -0.0020(10) 0.0080(10)
N2 0.0430(10) 0.0590(10) 0.0460(10) -0.0040(10) -0.0030(10) 0.0050(10)
N3 0.0520(10) 0.0660(10) 0.0490(10) -0.0090(10) -0.0030(10) 0.0020(10)
N4 0.0420(10) 0.0540(10) 0.0480(10) -0.0060(10) 0.0020(10) -0.0020(10)
C1 0.0360(10) 0.0470(10) 0.0540(10) 0.0040(10) 0.0030(10) -0.0070(10)
C2 0.0550(10) 0.0620(10) 0.0530(10) -0.0050(10) -0.0040(10) 0.0000(10)
C3 0.0580(10) 0.0730(10) 0.0660(10) -0.0010(10) -0.0130(10) -0.0060(10)
C4 0.0480(10) 0.0640(10) 0.090(2) -0.0090(10) -0.0080(10) -0.0030(10)
C5 0.056(2) 0.0600(10) 0.083(2) -0.0110(10) -0.0010(10) 0.0120(10)
C6 0.069(2) 0.0750(10) 0.0540(10) -0.0110(10) -0.0030(10) 0.0070(10)
C7 0.068(2) 0.084(2) 0.0540(10) 0.0020(10) -0.0150(10) 0.0030(10)
C8 0.0570(10) 0.082(2) 0.0660(10) -0.0060(10) -0.0170(10) -0.0100(10)
C9 0.0490(10) 0.0630(10) 0.0580(10) -0.0080(10) -0.0030(10) -0.0060(10)
C10 0.0440(10) 0.0500(10) 0.0480(10) 0.0030(10) 0.0040(10) -0.0090(10)
C11 0.0400(10) 0.0500(10) 0.0470(10) 0.0040(10) 0.0070(10) -0.0060(10)

loop_
_atom_type_symbol
_atom_type_description
_atom_type_scat_dispersion_real
_atom_type_scat_dispersion_imag
_atom_type_scat_source
C C 0.0033 0.0016 'International Tables Vol C Tables 4.2.6.8 and 6.1.1.4'
H H 0.0000 0.0000 'International Tables Vol C Tables 4.2.6.8 and 6.1.1.4'
N N 0.0061 0.0033 'International Tables Vol C Tables 4.2.6.8 and 6.1.1.4'
O O 0.0106 0.0060 'International Tables Vol C Tables 4.2.6.8 and 6.1.1.4'
S S 0.1246 0.1234 'International Tables Vol C Tables 4.2.6.8 and 6.1.1.4'

loop_
_geom_angle_atom_site_label_1
_geom_angle_atom_site_label_2
_geom_angle_atom_site_label_3
_geom_angle
_geom_angle_publ_flag
C1 N1 C5 117.5(2) ?
C11 N2 C1 132.8(2) yes
C6 N3 C10 117.2(2) ?
C10 N4 C11 131.0(2) yes
N1 C1 C2 122.3(2) ?
N1 C1 N2 110.8(2) ?
C2 C1 N2 126.9(2) ?
C1 C2 C3 118.2(2) ?
C2 C3 C4 120.3(2) ?
C3 C4 C5 117.5(2) ?
N1 C5 C4 124.3(2) ?
N3 C6 C7 123.7(2) ?
C6 C7 C8 118.0(2) ?
C7 C8 C9 119.9(2) ?
C8 C9 C10 118.0(2) ?
N3 C10 C9 123.1(2) ?
N3 C10 N4 118.6(2) ?
C9 C10 N4 118.3(2) ?
N2 C11 N4 115.2(2) yes
N2 C11 S1 126.9(2) yes
N4 C11 S1 117.9(2) yes
H1w1 O1w H1w2 109(3) no
C11 N2 H2n 113(2) no
C1 N2 H2n 114(2) no
C11 N4 H4n 114.0(10) no
C10 N4 H4n 115.0(10) no
C3 C2 H2 120.9 no
C1 C2 H2 120.9 no
C4 C3 H3 119.9 no
C2 C3 H3 119.9 no
C3 C4 H4 121.2 no
C5 C4 H4 121.2 no
N1 C5 H5 117.9 no
C4 C5 H5 117.9 no
N3 C6 H6 118.2 no
C7 C6 H6 118.2 no
C6 C7 H7 121.0 no
C8 C7 H7 121.0 no
C9 C8 H8 120.0 no
C7 C8 H8 120.0 no
C8 C9 H9 121.0 no
C10 C9 H9 121.0 no

loop_
_geom_bond_atom_site_label_1
_geom_bond_atom_site_label_2
_geom_bond_site_symmetry_2
_geom_bond_distance
_geom_bond_publ_flag
S1 C11 . 1.688(2) yes
N1 C5 . 1.339(3) ?
N1 C1 . 1.346(2) ?
N2 C11 . 1.348(3) yes
N2 C1 . 1.408(3) yes
N3 C10 . 1.335(3) ?
N3 C6 . 1.354(3) ?
N4 C11 . 1.381(3) yes
N4 C10 . 1.412(2) yes
C1 C2 . 1.390(3) ?
C2 C3 . 1.388(3) ?
C3 C4 . 1.371(3) ?
C4 C5 . 1.376(3) ?
C6 C7 . 1.369(3) ?
C7 C8 . 1.385(3) ?
C8 C9 . 1.378(3) ?
C9 C10 . 1.394(3) ?
O1w H1w1 . 0.850(10) no
O1w H1w2 . 0.840(10) no
N2 H2n . 0.850(10) no
N4 H4n . 0.840(10) no
C2 H2 . 0.93 no
C3 H3 . 0.93 no
C4 H4 . 0.93 no
C5 H5 . 0.93 no
C6 H6 . 0.93 no
C7 H7 . 0.93 no
C8 H8 . 0.93 no
C9 H9 . 0.93 no

loop_
_geom_hbond_atom_site_label_D
_geom_hbond_atom_site_label_H
_geom_hbond_atom_site_label_A
_geom_hbond_site_symmetry_A
_geom_hbond_distance_DH
_geom_hbond_distance_HA
_geom_hbond_distance_DA
_geom_hbond_angle_DHA
_geom_hbond_publ_flag
N2 H2n N3 . 0.850(10) 1.90(2) 2.652(2) 146(2) yes
N4 H4n O1w 3_656 0.840(10) 2.190(10) 3.016(2) 166(2) yes
O1w H1w1 N1 . 0.850(10) 2.180(10) 3.008(2) 166(2) yes
O1w H1w2 S1 3_546 0.840(10) 2.610(10) 3.414(2) 161(2) yes

loop_
_geom_torsion_atom_site_label_1
_geom_torsion_atom_site_label_2
_geom_torsion_atom_site_label_3
_geom_torsion_atom_site_label_4
_geom_torsion
_geom_torsion_publ_flag
C5 N1 C1 C2 -0.5(3) no
C5 N1 C1 N2 179.8(2) no
C11 N2 C1 N1 178.6(2) no
C11 N2 C1 C2 -1.1(3) no
N1 C1 C2 C3 0.0(3) no
N2 C1 C2 C3 179.7(2) no
C1 C2 C3 C4 -0.2(3) no
C2 C3 C4 C5 0.8(3) no
C1 N1 C5 C4 1.1(3) no
C3 C4 C5 N1 -1.2(4) no
C10 N3 C6 C7 0.5(3) no
N3 C6 C7 C8 0.4(4) no
C6 C7 C8 C9 -0.9(4) no
C7 C8 C9 C10 0.5(3) no
C6 N3 C10 C9 -0.9(3) no
C6 N3 C10 N4 179.2(2) no
C8 C9 C10 N3 0.4(3) no
C8 C9 C10 N4 -179.7(2) no
C11 N4 C10 N3 -2.4(3) no
C11 N4 C10 C9 177.7(2) no
C1 N2 C11 N4 -177.2(2) no
C1 N2 C11 S1 3.5(3) no
C10 N4 C11 N2 0.1(3) no
C10 N4 C11 S1 179.4(2) no

loop_
_cod_related_entry_id
_cod_related_entry_database
_cod_related_entry_code
1 ChemSpider 21131303
